data_7030856
loop_
_publ_author_name
'Chen, Wen-Bin'
'Li, Zhi-Xin'
'Yu, Xin-Wei'
'Yang, Meng'
'Qiu, Yan-Xuan'
'Dong, Wen'
'Sun, Ya-Qiu'

_publ_section_title
;
 Syntheses, structures and properties of 5-azotetrazolyl salicylic acid
 and its dilanthanide complexes.
;
_journal_issue 24
_journal_name_full 'Dalton transactions (Cambridge, England : 2003)'
_journal_page_first 9090
_journal_page_last 9097
_journal_paper_doi 10.1039/c4dt00278d
_journal_volume 43
_journal_year 2014
_chemical_formula_sum 'C32 H46 N24 O26 Sm2'
_chemical_formula_weight 1483.65
_chemical_name_systematic
; 
 ? 
;
_space_group_IT_number 2
_symmetry_cell_setting triclinic
_symmetry_space_group_name_Hall '-P 1'
_symmetry_space_group_name_H-M 'P -1'
_atom_sites_solution_hydrogens geom
_atom_sites_solution_primary direct
_atom_sites_solution_secondary difmap
_audit_creation_method SHELXL-97
_cell_angle_alpha 111.997(2)
_cell_angle_beta 95.839(2)
_cell_angle_gamma 104.792(2)
_cell_formula_units_Z 1
_cell_length_a 9.6865(12)
_cell_length_b 11.7997(14)
_cell_length_c 13.1112(16)
_cell_measurement_reflns_used 5577
_cell_measurement_temperature 173(2)
_cell_measurement_theta_max 27.070
_cell_measurement_theta_min 1.72
_cell_volume 1310.5(3)
_computing_cell_refinement 'Bruker SMART'
_computing_data_collection 'Bruker SMART'
_computing_data_reduction 'Bruker SMART'
_computing_molecular_graphics 'Bruker SHELXTL'
_computing_publication_material 'Bruker SHELXTL'
_computing_structure_refinement 'SHELXL-97 (Sheldrick, 1997)'
_computing_structure_solution 'SHELXS-97 (Sheldrick, 1990)'
_diffrn_ambient_temperature 173(2)
_diffrn_detector_area_resol_mean none
_diffrn_measured_fraction_theta_full 0.967
_diffrn_measured_fraction_theta_max 0.967
_diffrn_measurement_device_type 'CCD area detector'
_diffrn_measurement_method 'phi and omega scans'
_diffrn_radiation_monochromator graphite
_diffrn_radiation_source 'fine-focus sealed tube'
_diffrn_radiation_type MoK\a
_diffrn_radiation_wavelength 0.71073
_diffrn_reflns_av_R_equivalents 0.0182
_diffrn_reflns_av_unetI/netI 0.0282
_diffrn_reflns_limit_h_max 12
_diffrn_reflns_limit_h_min -12
_diffrn_reflns_limit_k_max 15
_diffrn_reflns_limit_k_min -15
_diffrn_reflns_limit_l_max 16
_diffrn_reflns_limit_l_min -16
_diffrn_reflns_number 10980
_diffrn_reflns_theta_full 27.07
_diffrn_reflns_theta_max 27.07
_diffrn_reflns_theta_min 1.72
_diffrn_standards_decay_% none
_diffrn_standards_interval_count none
_diffrn_standards_interval_time none
_diffrn_standards_number none
_exptl_absorpt_coefficient_mu 2.328
_exptl_absorpt_correction_T_max 0.546
_exptl_absorpt_correction_T_min 0.425
_exptl_absorpt_correction_type empirical
_exptl_absorpt_process_details SADABS
_exptl_crystal_colour orange
_exptl_crystal_density_diffrn 1.880
_exptl_crystal_density_meas ?
_exptl_crystal_density_method 'not measured'
_exptl_crystal_description block
_exptl_crystal_F_000 738.0
_exptl_crystal_size_max 0.44
_exptl_crystal_size_mid 0.31
_exptl_crystal_size_min 0.26
_refine_diff_density_max 0.914
_refine_diff_density_min -0.731
_refine_diff_density_rms 0.130
_refine_ls_extinction_coef 0.0012(3)
_refine_ls_extinction_expression Fc^*^=kFc[1+0.001xFc^2^\l^3^/sin(2\q)]^-1/4^
_refine_ls_extinction_method SHELXL
_refine_ls_goodness_of_fit_ref 1.194
_refine_ls_hydrogen_treatment mixed
_refine_ls_matrix_type full
_refine_ls_number_parameters 382
_refine_ls_number_reflns 5770
_refine_ls_number_restraints 0
_refine_ls_restrained_S_all 1.194
_refine_ls_R_factor_all 0.0282
_refine_ls_R_factor_gt 0.0236
_refine_ls_shift/su_max 0.015
_refine_ls_shift/su_mean 0.012
_refine_ls_structure_factor_coef Fsqd
_refine_ls_weighting_details 'calc w=1/[\s^2^(Fo^2^)+(0.0418P)^2^+0.7549P] where P=(Fo^2^+2Fc^2^)/3'
_refine_ls_weighting_scheme calc
_refine_ls_wR_factor_gt 0.0667
_refine_ls_wR_factor_ref 0.0748
_reflns_number_gt 5071
_reflns_number_total 5770
_reflns_threshold_expression >2sigma(I)
_cod_data_source_file c4dt00278d2.cif
_cod_data_source_block 1
_cod_depositor_comments
;Adding full bibliography for 7030851--7030857.cif.

The following automatic conversions were performed:

'_exptl_crystal_density_meas' value 'not measured' was changed to '?'
- the value is perceived as not measured.

Automatic conversion script
Id: cif_fix_values 3008 2015-01-20 13:52:24Z robertas 
;
_cod_original_sg_symbol_H-M P-1
_cod_database_code 7030856

loop_
_symmetry_equiv_pos_as_xyz
'x, y, z'
'-x, -y, -z'

loop_
_atom_site_label
_atom_site_type_symbol
_atom_site_fract_x
_atom_site_fract_y
_atom_site_fract_z
_atom_site_U_iso_or_equiv
_atom_site_adp_type
_atom_site_occupancy
_atom_site_symmetry_multiplicity
_atom_site_calc_flag
_atom_site_refinement_flags
Sm1 Sm 0.943845(16) 0.161113(14) 0.602172(12) 0.01199(7) Uani 1 1 d .
O7 O 1.1606(2) 0.0988(2) 0.53402(18) 0.0161(5) Uani 1 1 d .
O4 O 1.0169(2) 0.0318(2) 0.68794(18) 0.0155(4) Uani 1 1 d .
O10 O 1.1196(2) 0.2954(2) 0.78310(19) 0.0186(5) Uani 1 1 d .
O5 O 0.8842(3) 0.1163(2) 0.40550(18) 0.0175(5) Uani 1 1 d .
O9 O 1.0726(3) 0.3560(2) 0.58250(19) 0.0188(5) Uani 1 1 d .
O8 O 0.7448(3) 0.0621(2) 0.6701(2) 0.0253(6) Uani 1 1 d .
O13 O 0.2862(3) 0.1853(2) 0.3950(2) 0.0212(5) Uani 1 1 d .
O12 O 0.1794(3) 0.5535(2) 0.9104(2) 0.0258(5) Uani 1 1 d .
N7 N 1.1806(3) 0.1397(3) 1.1014(2) 0.0176(6) Uani 1 1 d .
C15 C 1.0942(3) -0.0392(3) 0.6852(3) 0.0127(6) Uani 1 1 d .
C14 C 1.1400(3) 0.0476(3) 0.8921(3) 0.0157(6) Uani 1 1 d .
H14 H 1.0776 0.0969 0.8880 0.019 Uiso 1 1 calc R
C9 C 1.1659(3) -0.0333(3) 0.7939(3) 0.0142(6) Uani 1 1 d .
N8 N 1.0962(3) 0.2028(3) 1.0925(2) 0.0167(5) Uani 1 1 d .
N12 N 1.1282(3) 0.2900(3) 1.2992(2) 0.0192(6) Uani 1 1 d .
C16 C 1.0765(3) 0.2813(3) 1.1973(3) 0.0153(6) Uani 1 1 d .
C13 C 1.2034(3) 0.0590(3) 0.9976(3) 0.0159(6) Uani 1 1 d .
C12 C 1.2947(4) -0.0137(3) 1.0030(3) 0.0186(7) Uani 1 1 d .
H12 H 1.3381 -0.0073 1.0741 0.022 Uiso 1 1 calc R
O11 O 0.9078(4) 0.2541(3) 0.9205(3) 0.0441(8) Uani 1 1 d .
C11 C 1.3224(4) -0.0950(3) 0.9057(3) 0.0190(7) Uani 1 1 d .
H11 H 1.3840 -0.1447 0.9103 0.023 Uiso 1 1 calc R
N9 N 0.9940(3) 0.3578(3) 1.2027(2) 0.0193(6) Uani 1 1 d .
N11 N 1.0772(3) 0.3762(3) 1.3705(2) 0.0226(6) Uani 1 1 d .
N10 N 0.9971(3) 0.4168(3) 1.3127(2) 0.0217(6) Uani 1 1 d .
C10 C 1.2603(4) -0.1048(3) 0.7999(3) 0.0169(6) Uani 1 1 d .
O6 O 1.2922(3) -0.1833(2) 0.7082(2) 0.0248(5) Uani 1 1 d .
H5 H 1.2471 -0.1825 0.6504 0.037 Uiso 1 1 calc R
O1 O 0.8628(2) 0.3311(2) 0.74177(18) 0.0164(5) Uani 1 1 d .
O2 O 0.7434(2) 0.2509(2) 0.56527(19) 0.0185(5) Uani 1 1 d .
O3 O 0.5622(3) 0.3486(2) 0.50830(19) 0.0214(5) Uani 1 1 d .
H4 H 0.6215 0.3066 0.5002 0.032 Uiso 1 1 calc R
C7 C 0.7648(3) 0.3270(3) 0.6693(3) 0.0146(6) Uani 1 1 d .
C6 C 0.6758(3) 0.4814(3) 0.8150(3) 0.0147(6) Uani 1 1 d .
H6 H 0.7444 0.4806 0.8718 0.018 Uiso 1 1 calc R
C1 C 0.6692(3) 0.4091(3) 0.7021(3) 0.0140(6) Uani 1 1 d .
C5 C 0.5822(3) 0.5554(3) 0.8459(3) 0.0153(6) Uani 1 1 d .
C2 C 0.5708(3) 0.4145(3) 0.6193(3) 0.0160(6) Uani 1 1 d .
C4 C 0.4852(4) 0.5600(3) 0.7616(3) 0.0219(7) Uani 1 1 d .
H2 H 0.4231 0.6116 0.7822 0.026 Uiso 1 1 calc R
C3 C 0.4790(4) 0.4908(3) 0.6500(3) 0.0221(7) Uani 1 1 d .
H3 H 0.4128 0.4944 0.5934 0.027 Uiso 1 1 calc R
N2 N 0.4997(3) 0.6739(3) 0.9908(2) 0.0169(5) Uani 1 1 d .
N1 N 0.5989(3) 0.6239(3) 0.9634(2) 0.0173(6) Uani 1 1 d .
C8 C 0.5227(3) 0.7449(3) 1.1079(3) 0.0153(6) Uani 1 1 d .
N6 N 0.6318(3) 0.7599(3) 1.1884(2) 0.0165(5) Uani 1 1 d .
N3 N 0.4303(3) 0.8053(3) 1.1507(2) 0.0180(6) Uani 1 1 d .
H1 H 0.3510 0.8081 1.1138 0.022 Uiso 1 1 calc R
N5 N 0.6042(3) 0.8341(3) 1.2847(2) 0.0170(5) Uani 1 1 d .
N4 N 0.4836(3) 0.8610(3) 1.2624(2) 0.0183(6) Uani 1 1 d .
H7 H 0.6790 0.0933 0.6832 0.022 Uiso 1 1 d R
H8 H 0.7211 -0.0090 0.6636 0.022 Uiso 1 1 d R
H9 H 1.0620 0.4236 0.6217 0.022 Uiso 1 1 d R
H10 H 1.0732 0.3540 0.5199 0.022 Uiso 1 1 d R
H17 H 1.2295 0.1081 0.5816 0.022 Uiso 1 1 d R
H18 H 1.1893 0.1379 0.4980 0.022 Uiso 1 1 d R
H19 H 1.1950 0.2837 0.7988 0.022 Uiso 1 1 d R
H20 H 1.1263 0.3709 0.8210 0.022 Uiso 1 1 d R
H15 H 0.3726 0.2245 0.4171 0.022 Uiso 1 1 d R
H16 H 0.2435 0.2132 0.3598 0.022 Uiso 1 1 d R
H21 H 0.2613 0.6032 0.9263 0.022 Uiso 1 1 d R
H22 H 0.1249 0.5756 0.8749 0.022 Uiso 1 1 d R
H23 H 0.8807 0.3191 0.9539 0.022 Uiso 1 1 d R
H24 H 0.9668 0.2762 0.8853 0.022 Uiso 1 1 d R

loop_
_atom_site_aniso_label
_atom_site_aniso_U_11
_atom_site_aniso_U_22
_atom_site_aniso_U_33
_atom_site_aniso_U_23
_atom_site_aniso_U_13
_atom_site_aniso_U_12
Sm1 0.01352(9) 0.01558(10) 0.00972(9) 0.00525(6) 0.00403(6) 0.00870(6)
O7 0.0154(11) 0.0226(12) 0.0129(11) 0.0089(9) 0.0027(9) 0.0082(9)
O4 0.0178(11) 0.0201(11) 0.0139(11) 0.0084(9) 0.0058(9) 0.0118(9)
O10 0.0164(11) 0.0193(12) 0.0193(12) 0.0050(9) 0.0000(9) 0.0105(9)
O5 0.0242(12) 0.0190(11) 0.0107(11) 0.0053(9) 0.0048(9) 0.0101(10)
O9 0.0266(12) 0.0181(11) 0.0147(11) 0.0075(9) 0.0084(9) 0.0095(10)
O8 0.0235(12) 0.0190(12) 0.0427(15) 0.0149(11) 0.0189(12) 0.0144(10)
O13 0.0207(12) 0.0233(12) 0.0249(13) 0.0150(10) 0.0036(10) 0.0084(10)
O12 0.0221(13) 0.0271(13) 0.0277(14) 0.0106(11) -0.0002(10) 0.0105(10)
N7 0.0198(14) 0.0193(14) 0.0142(13) 0.0077(11) 0.0044(11) 0.0057(11)
C15 0.0134(14) 0.0139(14) 0.0116(14) 0.0065(12) 0.0035(11) 0.0035(11)
C14 0.0173(15) 0.0158(15) 0.0154(15) 0.0077(12) 0.0015(12) 0.0067(12)
C9 0.0143(14) 0.0142(14) 0.0130(15) 0.0057(12) -0.0006(12) 0.0038(12)
N8 0.0190(13) 0.0170(13) 0.0132(13) 0.0067(11) 0.0032(11) 0.0040(11)
N12 0.0270(15) 0.0192(14) 0.0129(13) 0.0074(11) 0.0053(11) 0.0082(12)
C16 0.0159(15) 0.0168(15) 0.0132(15) 0.0073(12) 0.0032(12) 0.0036(12)
C13 0.0179(15) 0.0177(15) 0.0115(14) 0.0071(12) 0.0026(12) 0.0033(12)
C12 0.0190(16) 0.0226(17) 0.0156(16) 0.0105(13) 0.0005(13) 0.0063(13)
O11 0.051(2) 0.055(2) 0.0389(18) 0.0254(16) 0.0144(15) 0.0268(16)
C11 0.0188(16) 0.0227(17) 0.0198(16) 0.0108(14) 0.0039(13) 0.0107(13)
N9 0.0214(14) 0.0197(14) 0.0178(14) 0.0084(11) 0.0043(11) 0.0072(12)
N11 0.0321(16) 0.0210(15) 0.0152(14) 0.0065(12) 0.0053(12) 0.0108(12)
N10 0.0283(16) 0.0216(15) 0.0188(14) 0.0089(12) 0.0083(12) 0.0117(12)
C10 0.0164(15) 0.0171(16) 0.0184(16) 0.0073(13) 0.0037(12) 0.0075(12)
O6 0.0316(14) 0.0289(14) 0.0173(12) 0.0056(10) 0.0044(10) 0.0215(11)
O1 0.0163(11) 0.0213(12) 0.0144(11) 0.0063(9) 0.0047(9) 0.0119(9)
O2 0.0199(12) 0.0248(12) 0.0132(11) 0.0056(9) 0.0052(9) 0.0142(10)
O3 0.0221(12) 0.0315(13) 0.0135(11) 0.0066(10) 0.0030(9) 0.0177(10)
C7 0.0162(15) 0.0135(15) 0.0167(15) 0.0077(12) 0.0049(12) 0.0062(12)
C6 0.0131(14) 0.0180(15) 0.0157(15) 0.0085(13) 0.0051(12) 0.0062(12)
C1 0.0110(14) 0.0155(15) 0.0155(15) 0.0066(12) 0.0019(12) 0.0045(12)
C5 0.0154(15) 0.0168(15) 0.0158(15) 0.0068(12) 0.0069(12) 0.0070(12)
C2 0.0162(15) 0.0186(16) 0.0136(15) 0.0069(12) 0.0035(12) 0.0056(12)
C4 0.0233(17) 0.0233(17) 0.0238(17) 0.0092(14) 0.0050(14) 0.0157(14)
C3 0.0231(17) 0.0284(18) 0.0199(17) 0.0119(15) 0.0017(14) 0.0147(15)
N2 0.0177(13) 0.0176(13) 0.0146(13) 0.0040(11) 0.0040(11) 0.0081(11)
N1 0.0172(13) 0.0189(14) 0.0173(14) 0.0064(11) 0.0054(11) 0.0091(11)
C8 0.0144(14) 0.0165(15) 0.0153(15) 0.0067(12) 0.0032(12) 0.0054(12)
N6 0.0159(13) 0.0173(13) 0.0163(13) 0.0050(11) 0.0040(11) 0.0080(11)
N3 0.0161(13) 0.0250(15) 0.0154(13) 0.0081(11) 0.0028(11) 0.0111(11)
N5 0.0171(13) 0.0207(14) 0.0149(13) 0.0064(11) 0.0069(11) 0.0088(11)
N4 0.0178(13) 0.0218(14) 0.0170(14) 0.0064(11) 0.0054(11) 0.0110(11)

loop_
_atom_type_symbol
_atom_type_description
_atom_type_scat_dispersion_real
_atom_type_scat_dispersion_imag
_atom_type_scat_source
C C 0.0033 0.0016 'International Tables Vol C Tables 4.2.6.8 and 6.1.1.4'
H H 0.0000 0.0000 'International Tables Vol C Tables 4.2.6.8 and 6.1.1.4'
N N 0.0061 0.0033 'International Tables Vol C Tables 4.2.6.8 and 6.1.1.4'
O O 0.0106 0.0060 'International Tables Vol C Tables 4.2.6.8 and 6.1.1.4'
Sm Sm -0.1638 3.4418 'International Tables Vol C Tables 4.2.6.8 and 6.1.1.4'

loop_
_geom_angle_atom_site_label_1
_geom_angle_atom_site_label_2
_geom_angle_atom_site_label_3
_geom_angle
_geom_angle_site_symmetry_1
_geom_angle_site_symmetry_3
O4 Sm1 O5 128.95(7) . .
O4 Sm1 O8 69.49(8) . .
O5 Sm1 O8 114.40(9) . .
O4 Sm1 O9 134.20(8) . .
O5 Sm1 O9 72.97(8) . .
O8 Sm1 O9 145.39(8) . .
O4 Sm1 O10 68.57(8) . .
O5 Sm1 O10 145.93(8) . .
O8 Sm1 O10 98.85(9) . .
O9 Sm1 O10 75.44(8) . .
O4 Sm1 O1 110.00(7) . .
O5 Sm1 O1 119.01(7) . .
O8 Sm1 O1 69.67(8) . .
O9 Sm1 O1 77.32(7) . .
O10 Sm1 O1 64.76(7) . .
O4 Sm1 O2 144.73(8) . .
O5 Sm1 O2 69.83(7) . .
O8 Sm1 O2 75.46(8) . .
O9 Sm1 O2 76.16(8) . .
O10 Sm1 O2 114.31(7) . .
O1 Sm1 O2 51.77(7) . .
O4 Sm1 O7 69.04(7) . .
O5 Sm1 O7 78.01(7) . .
O8 Sm1 O7 133.63(8) . .
O9 Sm1 O7 80.46(8) . .
O10 Sm1 O7 84.55(7) . .
O1 Sm1 O7 145.66(7) . .
O2 Sm1 O7 144.49(7) . .
O4 Sm1 O7 66.53(7) . 2_756
O5 Sm1 O7 67.45(7) . 2_756
O8 Sm1 O7 71.48(7) . 2_756
O9 Sm1 O7 136.16(7) . 2_756
O10 Sm1 O7 134.60(7) . 2_756
O1 Sm1 O7 139.10(7) . 2_756
O2 Sm1 O7 106.04(7) . 2_756
O7 Sm1 O7 73.74(8) . 2_756
Sm1 O7 Sm1 106.26(8) . 2_756
Sm1 O7 H17 117.7 . .
Sm1 O7 H17 105.4 2_756 .
Sm1 O7 H18 107.9 . .
Sm1 O7 H18 110.0 2_756 .
H17 O7 H18 109.5 . .
C15 O4 Sm1 144.89(19) . .
Sm1 O10 H19 123.0 . .
Sm1 O10 H20 123.0 . .
H19 O10 H20 109.4 . .
C15 O5 Sm1 135.7(2) 2_756 .
Sm1 O9 H9 118.6 . .
Sm1 O9 H10 119.6 . .
H9 O9 H10 107.9 . .
Sm1 O8 H7 120.1 . .
Sm1 O8 H8 126.1 . .
H7 O8 H8 110.9 . .
H15 O13 H16 113.3 . .
H21 O12 H22 108.1 . .
N8 N7 C13 114.7(3) . .
O4 C15 O5 123.8(3) . 2_756
O4 C15 C9 118.4(3) . .
O5 C15 C9 117.8(3) 2_756 .
C9 C14 C13 121.6(3) . .
C9 C14 H14 119.2 . .
C13 C14 H14 119.2 . .
C14 C9 C10 119.3(3) . .
C14 C9 C15 118.0(3) . .
C10 C9 C15 122.7(3) . .
N7 N8 C16 112.8(3) . .
C16 N12 N11 105.0(3) . .
N12 C16 N9 111.5(3) . .
N12 C16 N8 128.3(3) . .
N9 C16 N8 120.1(3) . .
C12 C13 C14 118.9(3) . .
C12 C13 N7 116.7(3) . .
C14 C13 N7 124.4(3) . .
C11 C12 C13 120.4(3) . .
C11 C12 H12 119.8 . .
C13 C12 H12 119.8 . .
H23 O11 H24 106.1 . .
C12 C11 C10 120.6(3) . .
C12 C11 H11 119.7 . .
C10 C11 H11 119.7 . .
C16 N9 N10 104.7(3) . .
N10 N11 N12 109.2(3) . .
N11 N10 N9 109.6(3) . .
O6 C10 C11 118.4(3) . .
O6 C10 C9 122.4(3) . .
C11 C10 C9 119.2(3) . .
C10 O6 H5 109.5 . .
C7 O1 Sm1 94.24(18) . .
C7 O2 Sm1 93.18(18) . .
C2 O3 H4 109.5 . .
O1 C7 O2 120.8(3) . .
O1 C7 C1 120.7(3) . .
O2 C7 C1 118.4(3) . .
C1 C6 C5 120.6(3) . .
C1 C6 H6 119.7 . .
C5 C6 H6 119.7 . .
C6 C1 C2 119.0(3) . .
C6 C1 C7 120.6(3) . .
C2 C1 C7 120.3(3) . .
C6 C5 C4 119.4(3) . .
C6 C5 N1 115.2(3) . .
C4 C5 N1 125.4(3) . .
O3 C2 C1 121.5(3) . .
O3 C2 C3 117.9(3) . .
C1 C2 C3 120.6(3) . .
C3 C4 C5 120.7(3) . .
C3 C4 H2 119.6 . .
C5 C4 H2 119.6 . .
C4 C3 C2 119.7(3) . .
C4 C3 H3 120.1 . .
C2 C3 H3 120.1 . .
N1 N2 C8 113.0(3) . .
N2 N1 C5 114.6(3) . .
N3 C8 N6 111.9(3) . .
N3 C8 N2 120.7(3) . .
N6 C8 N2 127.4(3) . .
N5 N6 C8 104.3(3) . .
C8 N3 N4 105.0(3) . .
C8 N3 H1 127.5 . .
N4 N3 H1 127.5 . .
N4 N5 N6 109.6(3) . .
N5 N4 N3 109.2(2) . .

loop_
_geom_bond_atom_site_label_1
_geom_bond_atom_site_label_2
_geom_bond_distance
_geom_bond_site_symmetry_2
Sm1 O4 2.402(2) .
Sm1 O5 2.405(2) .
Sm1 O8 2.419(2) .
Sm1 O9 2.440(2) .
Sm1 O10 2.454(2) .
Sm1 O1 2.518(2) .
Sm1 O2 2.524(2) .
Sm1 O7 2.535(2) .
Sm1 O7 2.750(2) 2_756
O7 Sm1 2.750(2) 2_756
O7 H17 0.8200 .
O7 H18 0.7988 .
O4 C15 1.252(4) .
O10 H19 0.7987 .
O10 H20 0.8225 .
O5 C15 1.274(4) 2_756
O9 H9 0.8107 .
O9 H10 0.8128 .
O8 H7 0.8159 .
O8 H8 0.7806 .
O13 H15 0.8068 .
O13 H16 0.7977 .
O12 H21 0.8084 .
O12 H22 0.8206 .
N7 N8 1.262(4) .
N7 C13 1.415(4) .
C15 O5 1.274(4) 2_756
C15 C9 1.489(4) .
C14 C9 1.378(4) .
C14 C13 1.398(4) .
C14 H14 0.9500 .
C9 C10 1.408(4) .
N8 C16 1.403(4) .
N12 C16 1.335(4) .
N12 N11 1.338(4) .
C16 N9 1.338(4) .
C13 C12 1.395(5) .
C12 C11 1.379(5) .
C12 H12 0.9500 .
O11 H23 0.8512 .
O11 H24 0.8218 .
C11 C10 1.405(5) .
C11 H11 0.9500 .
N9 N10 1.340(4) .
N11 N10 1.321(4) .
C10 O6 1.337(4) .
O6 H5 0.8400 .
O1 C7 1.251(4) .
O2 C7 1.280(4) .
O3 C2 1.351(4) .
O3 H4 0.8400 .
C7 C1 1.486(4) .
C6 C1 1.389(4) .
C6 C5 1.402(4) .
C6 H6 0.9500 .
C1 C2 1.401(4) .
C5 C4 1.402(5) .
C5 N1 1.414(4) .
C2 C3 1.405(5) .
C4 C3 1.369(5) .
C4 H2 0.9500 .
C3 H3 0.9500 .
N2 N1 1.265(4) .
N2 C8 1.406(4) .
C8 N3 1.324(4) .
C8 N6 1.342(4) .
N6 N5 1.338(4) .
N3 N4 1.340(4) .
N3 H1 0.8800 .
N5 N4 1.320(4) .
